data_4102322
loop_
_publ_author_name
'Sung Kuk Kim'
'Jonathan L. Sessler'
'Dustin E. Gross'
'Chang-Hee Lee'
'Jong Seung Kim'
'Vincent M. Lynch'
'Laetitia H. Delmau'
'Benjamin P. Hay'

_publ_section_title
;
 A Calix[4]arene Strapped Calix[4]pyrrole: An Ion-Pair Receptor Displaying
 Three Different Cesium Cation Recognition Modes
;
_journal_name_full 'Journal of the American Chemical Society'
_journal_page_first 5827
_journal_page_last 5836
_journal_paper_doi 10.1021/ja100715e
_journal_volume 132
_journal_year 2010
_chemical_formula_moiety 'C76 H80 N4 O6, 2 C H4 O'
_chemical_formula_sum 'C78 H88 N4 O8'
_chemical_formula_weight 1209.52
_chemical_name_systematic
; 
 ? 
;
_space_group_IT_number 14
_symmetry_cell_setting monoclinic
_symmetry_space_group_name_Hall '-P 2yn'
_symmetry_space_group_name_H-M 'P 1 21/n 1'
_atom_sites_solution_hydrogens geom
_atom_sites_solution_primary direct
_atom_sites_solution_secondary difmap
_audit_creation_method SHELXL-97
_cell_angle_alpha 90.00
_cell_angle_beta 95.510(2)
_cell_angle_gamma 90.00
_cell_formula_units_Z 4
_cell_length_a 10.5877(5)
_cell_length_b 17.6496(8)
_cell_length_c 35.4397(13)
_cell_measurement_reflns_used 9581
_cell_measurement_temperature 153(2)
_cell_measurement_theta_max 25
_cell_measurement_theta_min 1
_cell_volume 6592.0(5)
_computing_cell_refinement 'Collect software, Nonius B.V. 1998'
_computing_data_collection 'Collect software, Nonius B.V. 1998'
_computing_data_reduction
;
DENZO and Scalepack (Otwinoski and Minor, 1997)
;
_computing_molecular_graphics 'XP SHELXTL/PC, Siemens Analytical'
_computing_structure_refinement 'XL SHELXTL/PC, Siemens Analytical'
_computing_structure_solution
;
SIR97 - Altomare A., Burla M.C., Camalli M., Cascarano G.L., Giacovazzo C., 
Guagliardi A., Moliterni A.G.G., Polidori G.,Spagna R.
;
_diffrn_ambient_temperature 153(2)
_diffrn_measured_fraction_theta_full 0.964
_diffrn_measured_fraction_theta_max 0.964
_diffrn_measurement_device_type 'Nonius Kappa CCD'
_diffrn_measurement_method \w-scans
_diffrn_radiation_monochromator graphite
_diffrn_radiation_source 'fine-focus sealed tube'
_diffrn_radiation_type MoK\a
_diffrn_radiation_wavelength 0.71070
_diffrn_reflns_av_R_equivalents 0.1038
_diffrn_reflns_av_sigmaI/netI 0.2041
_diffrn_reflns_limit_h_max 12
_diffrn_reflns_limit_h_min -12
_diffrn_reflns_limit_k_max 17
_diffrn_reflns_limit_k_min -20
_diffrn_reflns_limit_l_max 41
_diffrn_reflns_limit_l_min -41
_diffrn_reflns_number 18906
_diffrn_reflns_theta_full 24.86
_diffrn_reflns_theta_max 24.86
_diffrn_reflns_theta_min 2.95
_exptl_absorpt_coefficient_mu 0.078
_exptl_absorpt_correction_type none
_exptl_crystal_colour colorless
_exptl_crystal_density_diffrn 1.219
_exptl_crystal_density_method 'not measured'
_exptl_crystal_description plates
_exptl_crystal_F_000 2592
_exptl_crystal_size_max 0.35
_exptl_crystal_size_mid 0.18
_exptl_crystal_size_min 0.10
_refine_diff_density_max 0.488
_refine_diff_density_min -0.365
_refine_diff_density_rms 0.051
_refine_ls_extinction_coef 0.0019(2)
_refine_ls_extinction_expression Fc^*^=kFc[1+0.001xFc^2^\l^3^/sin(2\q)]^-1/4^
_refine_ls_extinction_method SHELXL
_refine_ls_goodness_of_fit_ref 1.000
_refine_ls_hydrogen_treatment constr
_refine_ls_matrix_type fullcycle
_refine_ls_number_parameters 814
_refine_ls_number_reflns 11035
_refine_ls_number_restraints 0
_refine_ls_restrained_S_all 1.000
_refine_ls_R_factor_all 0.2145
_refine_ls_R_factor_gt 0.0696
_refine_ls_shift/su_max 0.083
_refine_ls_shift/su_mean 0.018
_refine_ls_structure_factor_coef Fsqd
_refine_ls_weighting_details 'calc w=1/[\s^2^(Fo^2^)+(0.0584P)^2^+1.6633P] where P=(Fo^2^+2Fc^2^)/3'
_refine_ls_weighting_scheme calc
_refine_ls_wR_factor_gt 0.1359
_refine_ls_wR_factor_ref 0.1782
_reflns_number_gt 4528
_reflns_number_total 11035
_reflns_threshold_expression >2sigma(I)
_cod_data_source_file ja100715e_si_005.cif
_cod_data_source_block ksk010
_cod_depositor_comments
;
The following automatic conversions were performed:

'_symmetry_cell_setting' tag value 'Monoclonic' was replaced with
'monoclinic' value as specified in the replacement file
'/home/robertas/cod-tools/perl-scripts/inputs/replacement_values.lst'.

Automatic conversion script
Id: cif_fix_values 3143 2015-03-26 13:38:13Z robertas 
;
_cod_database_code 4102322

loop_
_symmetry_equiv_pos_as_xyz
'x, y, z'
'-x+1/2, y+1/2, -z+1/2'
'-x, -y, -z'
'x-1/2, -y-1/2, z-1/2'

loop_
_atom_site_label
_atom_site_type_symbol
_atom_site_fract_x
_atom_site_fract_y
_atom_site_fract_z
_atom_site_U_iso_or_equiv
_atom_site_adp_type
_atom_site_occupancy
_atom_site_symmetry_multiplicity
_atom_site_calc_flag
_atom_site_refinement_flags
O1 O 0.1107(3) 0.45991(15) 0.53589(8) 0.0467(8) Uani 1 1 d .
O2 O 0.2887(2) 0.36211(14) 0.50233(7) 0.0408(7) Uani 1 1 d .
O3 O 0.6614(2) 0.20569(13) 0.61579(7) 0.0425(8) Uani 1 1 d .
O4 O 0.9082(3) 0.24952(14) 0.65449(7) 0.0471(8) Uani 1 1 d .
O5 O 0.2767(3) 0.09585(14) 0.54628(8) 0.0517(8) Uani 1 1 d .
O6 O 0.7096(2) 0.25865(14) 0.48150(7) 0.0427(7) Uani 1 1 d .
O1A O 0.5765(3) 0.46258(14) 0.68933(8) 0.0468(8) Uani 1 1 d .
H1OA H 0.5422 0.4504 0.7089 0.070 Uiso 1 1 calc R
C2A C 0.5965(5) 0.3962(3) 0.66752(13) 0.0683(15) Uani 1 1 d .
H2AC H 0.6792 0.3998 0.6587 0.102 Uiso 1 1 d R
H2AA H 0.5341 0.3927 0.6461 0.102 Uiso 1 1 d R
H2AB H 0.5922 0.3511 0.6825 0.102 Uiso 1 1 d R
O1B O 0.4042(4) 0.68968(19) 0.76914(9) 0.0768(11) Uani 1 1 d .
H1B H 0.4091 0.7125 0.7485 0.115 Uiso 1 1 calc R
C2B C 0.3159(6) 0.7292(3) 0.79108(19) 0.114(3) Uani 1 1 d .
H2BC H 0.2323 0.7265 0.7780 0.171 Uiso 1 1 d R
H2BA H 0.3384 0.7814 0.7952 0.171 Uiso 1 1 d R
H2BB H 0.3152 0.7046 0.8152 0.171 Uiso 1 1 d R
N1 N 0.5047(3) 0.62572(19) 0.67668(9) 0.0401(9) Uani 1 1 d .
H1A H 0.5316 0.5787 0.6793 0.048 Uiso 1 1 calc R
N2 N 0.7933(3) 0.57442(19) 0.71455(9) 0.0395(9) Uani 1 1 d .
H2B H 0.7469 0.5390 0.7025 0.047 Uiso 1 1 calc R
N3 N 0.6596(3) 0.47332(18) 0.77843(9) 0.0408(9) Uani 1 1 d .
H3B H 0.6302 0.4763 0.7544 0.049 Uiso 1 1 calc R
N4 N 0.3681(3) 0.53749(18) 0.74303(9) 0.0392(9) Uani 1 1 d .
H4A H 0.3893 0.5821 0.7528 0.047 Uiso 1 1 calc R
C1 C 0.3802(4) 0.6477(3) 0.67755(11) 0.0381(11) Uani 1 1 d .
C2 C 0.3785(5) 0.7246(3) 0.67280(12) 0.0468(12) Uani 1 1 d .
H2A H 0.3057 0.7563 0.6721 0.056 Uiso 1 1 calc R
C3 C 0.5046(5) 0.7488(3) 0.66909(11) 0.0490(13) Uani 1 1 d .
H3A H 0.5307 0.7997 0.6657 0.059 Uiso 1 1 calc R
C4 C 0.5822(4) 0.6870(2) 0.67114(11) 0.0360(11) Uani 1 1 d .
C5 C 0.7229(4) 0.6774(2) 0.66719(11) 0.0392(11) Uani 1 1 d .
C6 C 0.7945(4) 0.6496(2) 0.70354(11) 0.0371(11) Uani 1 1 d .
C7 C 0.8756(4) 0.6858(2) 0.73006(12) 0.0404(11) Uani 1 1 d .
H7A H 0.8952 0.7383 0.7304 0.049 Uiso 1 1 calc R
C8 C 0.9251(4) 0.6316(2) 0.75687(11) 0.0425(12) Uani 1 1 d .
H8A H 0.9839 0.6417 0.7782 0.051 Uiso 1 1 calc R
C9 C 0.8744(4) 0.5621(2) 0.74699(11) 0.0374(11) Uani 1 1 d .
C10 C 0.8900(4) 0.4848(2) 0.76510(11) 0.0369(11) Uani 1 1 d .
C11 C 0.7882(4) 0.4741(2) 0.79154(13) 0.0387(11) Uani 1 1 d .
C12 C 0.7918(5) 0.4684(2) 0.83001(12) 0.0416(12) Uani 1 1 d .
H12A H 0.8665 0.4671 0.8471 0.050 Uiso 1 1 calc R
C13 C 0.6661(5) 0.4648(2) 0.84024(12) 0.0458(12) Uani 1 1 d .
H13A H 0.6421 0.4613 0.8653 0.055 Uiso 1 1 calc R
C14 C 0.5851(4) 0.4673(2) 0.80787(12) 0.0375(11) Uani 1 1 d .
C15 C 0.4406(4) 0.4637(2) 0.80279(11) 0.0415(12) Uani 1 1 d .
C16 C 0.3869(4) 0.4691(2) 0.76220(12) 0.0377(11) Uani 1 1 d .
C17 C 0.3399(4) 0.4144(2) 0.73727(12) 0.0430(12) Uani 1 1 d .
H17A H 0.3382 0.3616 0.7422 0.052 Uiso 1 1 calc R
C18 C 0.2942(4) 0.4500(2) 0.70289(12) 0.0418(12) Uani 1 1 d .
H18A H 0.2572 0.4249 0.6808 0.050 Uiso 1 1 calc R
C19 C 0.3121(4) 0.5264(2) 0.70665(11) 0.0344(11) Uani 1 1 d .
C20 C 0.2725(4) 0.5912(2) 0.68014(11) 0.0397(11) Uani 1 1 d .
C21 C 0.2302(4) 0.5575(2) 0.64097(12) 0.0359(11) Uani 1 1 d .
C22 C 0.1024(4) 0.5463(2) 0.62855(12) 0.0494(13) Uani 1 1 d .
H22A H 0.0394 0.5607 0.6445 0.059 Uiso 1 1 calc R
C23 C 0.0654(4) 0.5148(2) 0.59353(13) 0.0477(12) Uani 1 1 d .
H23A H -0.0223 0.5086 0.5856 0.057 Uiso 1 1 calc R
C24 C 0.1538(5) 0.4923(2) 0.57016(12) 0.0382(11) Uani 1 1 d .
C25 C 0.2800(4) 0.5005(2) 0.58202(12) 0.0464(12) Uani 1 1 d .
H25A H 0.3426 0.4840 0.5664 0.056 Uiso 1 1 calc R
C26 C 0.3158(4) 0.5330(2) 0.61708(13) 0.0498(13) Uani 1 1 d .
H26A H 0.4037 0.5385 0.6249 0.060 Uiso 1 1 calc R
C27 C 0.1753(4) 0.4784(2) 0.50310(12) 0.0416(12) Uani 1 1 d .
H27A H 0.2579 0.5024 0.5113 0.050 Uiso 1 1 calc R
H27B H 0.1239 0.5150 0.4870 0.050 Uiso 1 1 calc R
C28 C 0.1963(4) 0.4084(2) 0.48082(11) 0.0437(12) Uani 1 1 d .
H28A H 0.1156 0.3802 0.4758 0.052 Uiso 1 1 calc R
H28B H 0.2271 0.4221 0.4562 0.052 Uiso 1 1 calc R
C29 C 0.4588(4) 0.0959(2) 0.61180(11) 0.0477(12) Uani 1 1 d .
H29A H 0.4968 0.1014 0.6383 0.057 Uiso 1 1 calc R
H29B H 0.4128 0.0470 0.6097 0.057 Uiso 1 1 calc R
C30 C 0.2211(4) 0.2870(2) 0.57975(12) 0.0583(14) Uani 1 1 d .
H30A H 0.1732 0.3308 0.5721 0.070 Uiso 1 1 calc R
C31 C 0.2942(5) 0.2873(3) 0.61404(13) 0.0687(15) Uani 1 1 d .
H31A H 0.2934 0.3301 0.6303 0.082 Uiso 1 1 calc R
C32 C 0.3691(5) 0.2251(3) 0.62480(13) 0.0584(14) Uani 1 1 d .
H32A H 0.4231 0.2265 0.6478 0.070 Uiso 1 1 calc R
C33 C 0.3657(4) 0.1605(2) 0.60220(12) 0.0452(12) Uani 1 1 d .
C34 C 0.2843(4) 0.1609(2) 0.56902(12) 0.0427(12) Uani 1 1 d .
C35 C 0.2157(4) 0.2248(2) 0.55638(12) 0.0465(12) Uani 1 1 d .
C36 C 0.1485(4) 0.2287(2) 0.51674(12) 0.0497(13) Uani 1 1 d .
H36A H 0.0934 0.1837 0.5121 0.060 Uiso 1 1 calc R
H36B H 0.0941 0.2744 0.5143 0.060 Uiso 1 1 calc R
C37 C 0.4396(4) 0.2318(3) 0.43981(12) 0.0460(12) Uani 1 1 d .
H37A H 0.5068 0.2312 0.4239 0.055 Uiso 1 1 calc R
C38 C 0.3634(5) 0.1685(3) 0.44187(13) 0.0515(13) Uani 1 1 d .
H38A H 0.3761 0.1254 0.4266 0.062 Uiso 1 1 calc R
C39 C 0.2683(5) 0.1682(3) 0.46621(14) 0.0494(13) Uani 1 1 d .
H39A H 0.2191 0.1237 0.4683 0.059 Uiso 1 1 calc R
C40 C 0.2433(4) 0.2315(3) 0.48753(12) 0.0436(12) Uani 1 1 d .
C41 C 0.3165(4) 0.2959(2) 0.48275(11) 0.0368(11) Uani 1 1 d .
C42 C 0.4185(4) 0.2963(2) 0.46089(12) 0.0377(11) Uani 1 1 d .
C43 C 0.5091(4) 0.3630(2) 0.46265(11) 0.0380(11) Uani 1 1 d .
H43A H 0.4606 0.4108 0.4593 0.046 Uiso 1 1 calc R
H43B H 0.5653 0.3590 0.4420 0.046 Uiso 1 1 calc R
C44 C 0.7174(4) 0.3542(2) 0.57302(12) 0.0436(12) Uani 1 1 d .
H44A H 0.7608 0.3511 0.5977 0.052 Uiso 1 1 calc R
C45 C 0.6309(4) 0.4126(2) 0.56467(12) 0.0439(12) Uani 1 1 d .
H45A H 0.6162 0.4498 0.5832 0.053 Uiso 1 1 calc R
C46 C 0.5669(4) 0.4152(2) 0.52877(13) 0.0406(12) Uani 1 1 d .
H46A H 0.5057 0.4540 0.5232 0.049 Uiso 1 1 calc R
C47 C 0.5884(4) 0.3637(2) 0.50068(11) 0.0349(11) Uani 1 1 d .
C48 C 0.6820(4) 0.3084(2) 0.50981(12) 0.0382(11) Uani 1 1 d .
C49 C 0.7415(4) 0.3004(2) 0.54614(13) 0.0391(11) Uani 1 1 d .
C50 C 0.8208(4) 0.2305(2) 0.55690(11) 0.0434(12) Uani 1 1 d .
H50A H 0.8695 0.2387 0.5818 0.052 Uiso 1 1 calc R
H50B H 0.8821 0.2221 0.5379 0.052 Uiso 1 1 calc R
C51 C 0.5621(4) 0.0955(2) 0.58556(11) 0.0397(12) Uani 1 1 d .
C52 C 0.5633(5) 0.0421(2) 0.55690(14) 0.0474(13) Uani 1 1 d .
H52A H 0.5039 0.0017 0.5560 0.057 Uiso 1 1 calc R
C53 C 0.6480(5) 0.0456(2) 0.52967(13) 0.0480(13) Uani 1 1 d .
H53A H 0.6493 0.0072 0.5109 0.058 Uiso 1 1 calc R
C54 C 0.7317(4) 0.1069(3) 0.53025(12) 0.0483(13) Uani 1 1 d .
H54A H 0.7865 0.1117 0.5107 0.058 Uiso 1 1 calc R
C55 C 0.7365(4) 0.1609(2) 0.55884(13) 0.0377(11) Uani 1 1 d .
C56 C 0.6562(4) 0.1529(2) 0.58702(12) 0.0399(12) Uani 1 1 d .
C57 C 0.7097(4) 0.1784(2) 0.65272(11) 0.0488(13) Uani 1 1 d .
H57A H 0.6769 0.1266 0.6563 0.059 Uiso 1 1 calc R
H57B H 0.6779 0.2113 0.6723 0.059 Uiso 1 1 calc R
C58 C 0.8517(4) 0.1767(2) 0.65816(12) 0.0502(13) Uani 1 1 d .
H58A H 0.8788 0.1562 0.6837 0.060 Uiso 1 1 calc R
H58B H 0.8832 0.1419 0.6392 0.060 Uiso 1 1 calc R
C59 C 0.8989(4) 0.3030(2) 0.68255(12) 0.0414(12) Uani 1 1 d .
C60 C 0.9486(4) 0.3734(3) 0.67541(12) 0.0435(12) Uani 1 1 d .
H60A H 0.9856 0.3821 0.6524 0.052 Uiso 1 1 calc R
C61 C 0.9446(4) 0.4310(2) 0.70154(13) 0.0411(12) Uani 1 1 d .
H61A H 0.9806 0.4788 0.6964 0.049 Uiso 1 1 calc R
C62 C 0.8891(4) 0.4210(2) 0.73533(12) 0.0403(12) Uani 1 1 d .
C63 C 0.8419(4) 0.3498(2) 0.74183(12) 0.0423(12) Uani 1 1 d .
H63A H 0.8041 0.3412 0.7647 0.051 Uiso 1 1 calc R
C64 C 0.8473(4) 0.2901(2) 0.71638(13) 0.0445(12) Uani 1 1 d .
H64A H 0.8161 0.2414 0.7221 0.053 Uiso 1 1 calc R
C65 C 0.7773(4) 0.7538(2) 0.65660(12) 0.0495(12) Uani 1 1 d .
H65A H 0.7674 0.7905 0.6769 0.074 Uiso 1 1 calc R
H65B H 0.7320 0.7719 0.6329 0.074 Uiso 1 1 calc R
H65C H 0.8676 0.7480 0.6532 0.074 Uiso 1 1 calc R
C66 C 0.7393(4) 0.6207(2) 0.63463(11) 0.0465(12) Uani 1 1 d .
H66A H 0.8297 0.6147 0.6315 0.070 Uiso 1 1 calc R
H66B H 0.6950 0.6399 0.6110 0.070 Uiso 1 1 calc R
H66C H 0.7034 0.5715 0.6408 0.070 Uiso 1 1 calc R
C67 C 0.1634(4) 0.6344(2) 0.69644(11) 0.0451(12) Uani 1 1 d .
H67A H 0.1934 0.6553 0.7213 0.068 Uiso 1 1 calc R
H67B H 0.0927 0.5995 0.6991 0.068 Uiso 1 1 calc R
H67C H 0.1347 0.6757 0.6792 0.068 Uiso 1 1 calc R
C68 C 0.3870(4) 0.5278(2) 0.82606(11) 0.0532(13) Uani 1 1 d .
H68A H 0.4107 0.5769 0.8160 0.080 Uiso 1 1 calc R
H68B H 0.4218 0.5235 0.8526 0.080 Uiso 1 1 calc R
H68C H 0.2943 0.5237 0.8244 0.080 Uiso 1 1 calc R
C69 C 0.4010(4) 0.3863(2) 0.81865(12) 0.0591(14) Uani 1 1 d .
H69A H 0.4340 0.3453 0.8038 0.089 Uiso 1 1 calc R
H69B H 0.3082 0.3832 0.8170 0.089 Uiso 1 1 calc R
H69C H 0.4357 0.3816 0.8452 0.089 Uiso 1 1 calc R
C70 C 1.0218(4) 0.4809(2) 0.78822(11) 0.0457(12) Uani 1 1 d .
H70A H 1.0279 0.5207 0.8076 0.069 Uiso 1 1 calc R
H70B H 1.0884 0.4882 0.7712 0.069 Uiso 1 1 calc R
H70C H 1.0324 0.4312 0.8005 0.069 Uiso 1 1 calc R
C71 C 0.1952(7) 0.0318(4) 0.55978(19) 0.123(3) Uani 1 1 d .
H71A H 0.2188 -0.0162 0.5479 0.147 Uiso 1 1 calc R
H71B H 0.2131 0.0261 0.5876 0.147 Uiso 1 1 calc R
C72 C 0.0761(9) 0.0434(4) 0.5518(2) 0.151(3) Uani 1 1 d .
H72A H 0.0576 0.0547 0.5245 0.182 Uiso 1 1 calc R
H72B H 0.0481 0.0870 0.5665 0.182 Uiso 1 1 calc R
C73 C 0.0016(5) -0.0337(3) 0.56281(14) 0.0859(19) Uani 1 1 d .
H73A H -0.0902 -0.0259 0.5579 0.129 Uiso 1 1 calc R
H73B H 0.0230 -0.0452 0.5897 0.129 Uiso 1 1 calc R
H73C H 0.0274 -0.0760 0.5474 0.129 Uiso 1 1 calc R
C74 C 0.8095(4) 0.2851(2) 0.46076(12) 0.0482(12) Uani 1 1 d .
H74A H 0.8878 0.2912 0.4781 0.058 Uiso 1 1 calc R
H74B H 0.7866 0.3353 0.4496 0.058 Uiso 1 1 calc R
C75 C 0.8333(5) 0.2313(3) 0.43017(14) 0.0770(17) Uani 1 1 d .
H75A H 0.7568 0.2290 0.4118 0.092 Uiso 1 1 calc R
H75B H 0.8470 0.1802 0.4413 0.092 Uiso 1 1 calc R
C76 C 0.9460(5) 0.2519(3) 0.40923(13) 0.0651(14) Uani 1 1 d .
H76A H 0.9567 0.2138 0.3897 0.098 Uiso 1 1 calc R
H76B H 1.0226 0.2536 0.4271 0.098 Uiso 1 1 calc R
H76C H 0.9320 0.3017 0.3973 0.098 Uiso 1 1 calc R

loop_
_atom_site_aniso_label
_atom_site_aniso_U_11
_atom_site_aniso_U_22
_atom_site_aniso_U_33
_atom_site_aniso_U_23
_atom_site_aniso_U_13
_atom_site_aniso_U_12
O1 0.0388(19) 0.059(2) 0.042(2) -0.0034(16) 0.0030(16) -0.0031(16)
O2 0.0369(18) 0.0414(17) 0.0432(17) 0.0024(14) -0.0012(14) 0.0032(15)
O3 0.050(2) 0.0402(17) 0.0361(17) 0.0015(13) -0.0002(14) -0.0017(15)
O4 0.049(2) 0.0446(17) 0.0469(18) -0.0075(14) 0.0022(15) -0.0050(15)
O5 0.046(2) 0.0504(18) 0.059(2) 0.0137(15) 0.0028(16) -0.0152(16)
O6 0.0391(18) 0.0440(17) 0.0466(18) 0.0014(14) 0.0126(14) 0.0020(15)
O1A 0.055(2) 0.0418(18) 0.0446(19) -0.0031(15) 0.0093(17) 0.0000(16)
C2A 0.063(4) 0.068(3) 0.074(4) -0.025(3) 0.005(3) 0.009(3)
O1B 0.094(3) 0.053(2) 0.077(3) -0.0043(19) -0.023(2) -0.005(2)
C2B 0.080(5) 0.075(4) 0.177(7) -0.059(4) -0.032(5) 0.037(4)
N1 0.037(3) 0.036(2) 0.048(2) 0.0040(18) 0.0064(19) 0.004(2)
N2 0.035(2) 0.040(2) 0.042(2) -0.0027(18) -0.0058(19) -0.0057(18)
N3 0.039(3) 0.053(2) 0.030(2) 0.0047(18) 0.003(2) -0.001(2)
N4 0.044(2) 0.035(2) 0.039(2) -0.0033(18) 0.0067(19) -0.0044(18)
C1 0.029(3) 0.045(3) 0.040(3) 0.002(2) 0.006(2) 0.008(3)
C2 0.036(3) 0.046(3) 0.060(3) 0.003(2) 0.011(2) 0.008(3)
C3 0.054(4) 0.036(3) 0.056(3) 0.004(2) 0.002(3) -0.001(3)
C4 0.036(3) 0.030(3) 0.042(3) 0.001(2) 0.003(2) -0.003(3)
C5 0.039(3) 0.040(3) 0.039(3) 0.001(2) 0.006(2) -0.005(2)
C6 0.038(3) 0.036(3) 0.038(3) -0.002(2) 0.008(2) 0.004(2)
C7 0.038(3) 0.037(3) 0.047(3) -0.003(2) 0.012(2) 0.003(2)
C8 0.046(3) 0.044(3) 0.038(3) -0.008(2) 0.002(2) -0.008(3)
C9 0.035(3) 0.042(3) 0.037(3) -0.004(2) 0.009(2) -0.002(2)
C10 0.033(3) 0.038(3) 0.039(3) -0.002(2) 0.001(2) -0.003(2)
C11 0.034(3) 0.039(3) 0.042(3) 0.002(2) -0.001(2) -0.002(2)
C12 0.044(3) 0.041(3) 0.040(3) 0.000(2) 0.001(2) 0.000(2)
C13 0.049(3) 0.058(3) 0.031(3) -0.002(2) 0.006(3) 0.004(3)
C14 0.043(3) 0.034(3) 0.037(3) 0.002(2) 0.013(3) -0.003(2)
C15 0.041(3) 0.043(3) 0.040(3) 0.003(2) 0.002(2) -0.002(2)
C16 0.034(3) 0.038(3) 0.042(3) 0.004(2) 0.006(2) -0.003(2)
C17 0.047(3) 0.040(3) 0.042(3) 0.006(2) 0.005(2) -0.005(2)
C18 0.041(3) 0.043(3) 0.042(3) -0.006(2) 0.005(2) -0.002(2)
C19 0.026(3) 0.042(3) 0.035(3) 0.002(2) 0.004(2) 0.000(2)
C20 0.036(3) 0.045(3) 0.039(3) 0.001(2) 0.008(2) 0.004(2)
C21 0.030(3) 0.040(3) 0.039(3) 0.004(2) 0.008(2) 0.005(2)
C22 0.042(3) 0.067(3) 0.040(3) 0.001(3) 0.011(3) 0.005(3)
C23 0.031(3) 0.067(3) 0.045(3) 0.006(3) 0.002(3) 0.002(3)
C24 0.037(3) 0.040(3) 0.037(3) 0.000(2) 0.000(3) 0.004(2)
C25 0.035(3) 0.062(3) 0.042(3) -0.011(2) 0.008(2) 0.007(2)
C26 0.032(3) 0.066(3) 0.050(3) -0.007(3) 0.002(3) 0.005(3)
C27 0.039(3) 0.044(3) 0.041(3) 0.001(2) 0.003(2) 0.004(2)
C28 0.037(3) 0.049(3) 0.044(3) 0.004(2) -0.003(2) 0.003(2)
C29 0.049(3) 0.047(3) 0.046(3) 0.009(2) -0.002(2) -0.009(2)
C30 0.059(3) 0.061(3) 0.056(3) 0.013(2) 0.011(3) 0.007(3)
C31 0.077(4) 0.071(4) 0.059(3) -0.003(3) 0.010(3) 0.017(3)
C32 0.059(4) 0.070(4) 0.047(3) 0.000(3) 0.003(3) 0.005(3)
C33 0.045(3) 0.054(3) 0.037(3) 0.007(2) 0.005(2) -0.004(3)
C34 0.039(3) 0.047(3) 0.044(3) -0.001(2) 0.011(2) -0.004(2)
C35 0.043(3) 0.047(3) 0.051(3) 0.007(2) 0.008(2) 0.002(3)
C36 0.041(3) 0.046(3) 0.062(3) 0.010(2) 0.004(3) -0.007(2)
C37 0.045(3) 0.049(3) 0.044(3) 0.001(3) 0.004(2) -0.003(3)
C38 0.058(4) 0.040(3) 0.056(3) -0.003(2) 0.000(3) 0.000(3)
C39 0.044(3) 0.044(3) 0.058(3) 0.008(3) -0.009(3) -0.008(3)
C40 0.041(3) 0.046(3) 0.043(3) 0.001(3) -0.004(2) -0.003(3)
C41 0.038(3) 0.030(3) 0.041(3) 0.001(2) -0.006(2) 0.002(2)
C42 0.036(3) 0.035(3) 0.042(3) 0.003(2) 0.004(2) -0.001(3)
C43 0.036(3) 0.038(3) 0.041(3) 0.006(2) 0.009(2) 0.002(2)
C44 0.049(3) 0.040(3) 0.041(3) 0.004(2) -0.001(2) -0.010(3)
C45 0.050(3) 0.038(3) 0.044(3) 0.002(2) 0.006(3) 0.002(3)
C46 0.039(3) 0.029(3) 0.055(3) 0.009(2) 0.012(3) 0.004(2)
C47 0.033(3) 0.035(3) 0.038(3) 0.000(2) 0.007(2) -0.002(2)
C48 0.039(3) 0.035(3) 0.042(3) -0.002(2) 0.011(2) -0.004(2)
C49 0.039(3) 0.030(3) 0.047(3) 0.003(2) 0.001(2) -0.006(2)
C50 0.037(3) 0.049(3) 0.043(3) 0.004(2) 0.003(2) -0.004(3)
C51 0.040(3) 0.043(3) 0.036(3) 0.005(2) -0.001(2) 0.004(3)
C52 0.046(3) 0.041(3) 0.054(3) 0.001(3) -0.004(3) 0.003(3)
C53 0.055(3) 0.037(3) 0.051(3) -0.005(2) 0.001(3) 0.009(3)
C54 0.044(3) 0.048(3) 0.052(3) 0.004(3) 0.002(3) 0.004(3)
C55 0.037(3) 0.030(3) 0.046(3) 0.000(2) 0.001(2) 0.006(2)
C56 0.041(3) 0.037(3) 0.042(3) 0.002(2) 0.002(2) 0.002(2)
C57 0.054(3) 0.050(3) 0.041(3) 0.007(2) -0.001(2) -0.009(3)
C58 0.055(4) 0.042(3) 0.051(3) 0.004(2) -0.005(3) 0.000(3)
C59 0.039(3) 0.043(3) 0.041(3) -0.004(2) 0.002(2) 0.002(2)
C60 0.043(3) 0.047(3) 0.042(3) -0.005(3) 0.009(2) -0.004(3)
C61 0.035(3) 0.041(3) 0.048(3) 0.006(3) 0.007(2) -0.002(2)
C62 0.035(3) 0.041(3) 0.044(3) 0.001(2) -0.001(2) -0.001(2)
C63 0.042(3) 0.046(3) 0.039(3) 0.003(3) 0.003(2) 0.002(3)
C64 0.048(3) 0.042(3) 0.043(3) 0.000(3) 0.001(2) -0.003(2)
C65 0.046(3) 0.046(3) 0.057(3) 0.003(2) 0.010(2) -0.004(2)
C66 0.043(3) 0.056(3) 0.041(3) 0.003(2) 0.006(2) 0.006(2)
C67 0.042(3) 0.050(3) 0.044(3) 0.002(2) 0.009(2) 0.008(2)
C68 0.040(3) 0.069(3) 0.049(3) -0.005(2) 0.000(2) -0.005(3)
C69 0.049(3) 0.073(3) 0.054(3) 0.024(3) -0.001(2) -0.018(3)
C70 0.033(3) 0.052(3) 0.051(3) -0.001(2) 0.002(2) -0.005(2)
C71 0.076(5) 0.196(8) 0.093(5) 0.005(5) -0.010(4) 0.011(5)
C72 0.170(9) 0.161(8) 0.112(6) 0.026(5) -0.045(6) -0.023(7)
C73 0.086(4) 0.087(4) 0.081(4) 0.017(3) -0.009(3) -0.052(4)
C74 0.042(3) 0.052(3) 0.052(3) -0.002(2) 0.012(2) 0.005(2)
C75 0.083(4) 0.080(4) 0.075(4) -0.021(3) 0.044(3) -0.023(3)
C76 0.070(4) 0.067(3) 0.062(3) -0.008(3) 0.024(3) -0.004(3)

loop_
_atom_type_symbol
_atom_type_description
_atom_type_scat_dispersion_real
_atom_type_scat_dispersion_imag
_atom_type_scat_source
C C 0.0033 0.0016 'International Tables Vol C Tables 4.2.6.8 and 6.1.1.4'
H H 0.0000 0.0000 'International Tables Vol C Tables 4.2.6.8 and 6.1.1.4'
N N 0.0061 0.0033 'International Tables Vol C Tables 4.2.6.8 and 6.1.1.4'
O O 0.0106 0.0060 'International Tables Vol C Tables 4.2.6.8 and 6.1.1.4'

loop_
_geom_angle_atom_site_label_1
_geom_angle_atom_site_label_2
_geom_angle_atom_site_label_3
_geom_angle
C24 O1 C27 118.3(3)
C41 O2 C28 112.1(2)
C56 O3 C57 115.5(2)
C59 O4 C58 119.3(3)
C34 O5 C71 115.4(3)
C48 O6 C74 112.6(2)
C2A O1A H1OA 109.5
O1A C2A H2AC 108.0
O1A C2A H2AA 110.8
H2AC C2A H2AA 109.1
O1A C2A H2AB 111.3
H2AC C2A H2AB 109.1
H2AA C2A H2AB 108.7
C2B O1B H1B 109.5
O1B C2B H2BC 109.2
O1B C2B H2BA 112.3
H2BC C2B H2BA 108.9
O1B C2B H2BB 108.8
H2BC C2B H2BB 108.9
H2BA C2B H2BB 108.8
C1 N1 C4 111.4(3)
C1 N1 H1A 124.3
C4 N1 H1A 124.3
C6 N2 C9 111.2(3)
C6 N2 H2B 124.4
C9 N2 H2B 124.4
C14 N3 C11 111.2(3)
C14 N3 H3B 124.4
C11 N3 H3B 124.4
C19 N4 C16 111.2(3)
C19 N4 H4A 124.4
C16 N4 H4A 124.4
C2 C1 N1 106.1(4)
C2 C1 C20 131.0(4)
N1 C1 C20 122.7(4)
C1 C2 C3 108.0(4)
C1 C2 H2A 126.0
C3 C2 H2A 126.0
C4 C3 C2 108.7(4)
C4 C3 H3A 125.6
C2 C3 H3A 125.6
C3 C4 N1 105.7(4)
C3 C4 C5 132.5(4)
N1 C4 C5 121.8(4)
C6 C5 C4 111.9(3)
C6 C5 C65 109.0(3)
C4 C5 C65 108.7(3)
C6 C5 C66 110.0(3)
C4 C5 C66 108.7(3)
C65 C5 C66 108.4(2)
C7 C6 N2 106.0(3)
C7 C6 C5 131.6(4)
N2 C6 C5 122.2(3)
C6 C7 C8 108.3(4)
C6 C7 H7A 125.8
C8 C7 H7A 125.8
C9 C8 C7 108.8(4)
C9 C8 H8A 125.6
C7 C8 H8A 125.6
C8 C9 N2 105.6(3)
C8 C9 C10 132.5(4)
N2 C9 C10 121.9(3)
C11 C10 C9 108.8(3)
C11 C10 C62 112.1(3)
C9 C10 C62 112.1(3)
C11 C10 C70 109.1(3)
C9 C10 C70 108.7(3)
C62 C10 C70 106.0(2)
C12 C11 N3 105.4(4)
C12 C11 C10 132.6(4)
N3 C11 C10 121.8(4)
C11 C12 C13 108.8(4)
C11 C12 H12A 125.6
C13 C12 H12A 125.6
C14 C13 C12 108.3(4)
C14 C13 H13A 125.8
C12 C13 H13A 125.8
C13 C14 N3 106.3(4)
C13 C14 C15 129.8(4)
N3 C14 C15 123.9(4)
C16 C15 C14 113.3(3)
C16 C15 C68 110.0(3)
C14 C15 C68 108.9(3)
C16 C15 C69 108.2(3)
C14 C15 C69 107.3(3)
C68 C15 C69 109.0(3)
C17 C16 N4 105.7(3)
C17 C16 C15 131.1(4)
N4 C16 C15 123.1(4)
C16 C17 C18 108.4(4)
C16 C17 H17A 125.8
C18 C17 H17A 125.8
C19 C18 C17 108.7(4)
C19 C18 H18A 125.6
C17 C18 H18A 125.6
C18 C19 N4 105.9(3)
C18 C19 C20 131.1(4)
N4 C19 C20 122.7(4)
C19 C20 C1 111.6(3)
C19 C20 C21 107.9(3)
C1 C20 C21 110.7(3)
C19 C20 C67 108.3(3)
C1 C20 C67 106.9(3)
C21 C20 C67 111.5(3)
C26 C21 C22 116.1(4)
C26 C21 C20 121.9(4)
C22 C21 C20 121.9(4)
C23 C22 C21 121.5(4)
C23 C22 H22A 119.3
C21 C22 H22A 119.3
C24 C23 C22 120.7(4)
C24 C23 H23A 119.7
C22 C23 H23A 119.7
C23 C24 C25 119.2(4)
C23 C24 O1 117.8(4)
C25 C24 O1 123.0(4)
C24 C25 C26 119.5(4)
C24 C25 H25A 120.2
C26 C25 H25A 120.2
C21 C26 C25 123.0(4)
C21 C26 H26A 118.5
C25 C26 H26A 118.5
O1 C27 C28 110.2(3)
O1 C27 H27A 109.6
C28 C27 H27A 109.6
O1 C27 H27B 109.6
C28 C27 H27B 109.6
H27A C27 H27B 108.1
O2 C28 C27 108.6(3)
O2 C28 H28A 110.0
C27 C28 H28A 110.0
O2 C28 H28B 110.0
C27 C28 H28B 110.0
H28A C28 H28B 108.4
C51 C29 C33 111.0(2)
C51 C29 H29A 109.4
C33 C29 H29A 109.4
C51 C29 H29B 109.4
C33 C29 H29B 109.4
H29A C29 H29B 108.0
C35 C30 C31 121.6(3)
C35 C30 H30A 119.2
C31 C30 H30A 119.2
C30 C31 C32 119.8(4)
C30 C31 H31A 120.1
C32 C31 H31A 120.1
C31 C32 C33 120.6(4)
C31 C32 H32A 119.7
C33 C32 H32A 119.7
C34 C33 C32 117.6(4)
C34 C33 C29 121.8(4)
C32 C33 C29 120.3(4)
C33 C34 C35 122.5(4)
C33 C34 O5 118.7(4)
C35 C34 O5 118.7(3)
C30 C35 C34 117.6(3)
C30 C35 C36 120.9(3)
C34 C35 C36 121.2(4)
C40 C36 C35 110.7(4)
C40 C36 H36A 109.5
C35 C36 H36A 109.5
C40 C36 H36B 109.5
C35 C36 H36B 109.5
H36A C36 H36B 108.1
C38 C37 C42 120.5(4)
C38 C37 H37A 119.8
C42 C37 H37A 119.8
C37 C38 C39 119.9(4)
C37 C38 H38A 120.1
C39 C38 H38A 120.1
C38 C39 C40 121.5(5)
C38 C39 H39A 119.3
C40 C39 H39A 119.2
C39 C40 C41 116.9(4)
C39 C40 C36 121.3(5)
C41 C40 C36 121.6(4)
C42 C41 C40 122.9(4)
C42 C41 O2 118.9(4)
C40 C41 O2 118.2(4)
C41 C42 C37 118.0(4)
C41 C42 C43 120.3(4)
C37 C42 C43 121.6(4)
C42 C43 C47 109.7(3)
C42 C43 H43A 109.7
C47 C43 H43A 109.7
C42 C43 H43B 109.7
C47 C43 H43B 109.7
H43A C43 H43B 108.2
C49 C44 C45 121.5(4)
C49 C44 H44A 119.3
C45 C44 H44A 119.3
C46 C45 C44 118.3(4)
C46 C45 H45A 120.8
C44 C45 H45A 120.8
C45 C46 C47 122.7(4)
C45 C46 H46A 118.7
C47 C46 H46A 118.7
C46 C47 C48 116.8(4)
C46 C47 C43 121.9(4)
C48 C47 C43 121.1(4)
C49 C48 O6 119.9(4)
C49 C48 C47 122.2(4)
O6 C48 C47 117.8(3)
C48 C49 C44 118.1(4)
C48 C49 C50 120.5(4)
C44 C49 C50 121.1(4)
C49 C50 C55 110.7(3)
C49 C50 H50A 109.5
C55 C50 H50A 109.5
C49 C50 H50B 109.5
C55 C50 H50B 109.5
H50A C50 H50B 108.1
C52 C51 C56 117.1(4)
C52 C51 C29 121.0(4)
C56 C51 C29 121.7(4)
C53 C52 C51 122.3(4)
C53 C52 H52A 118.9
C51 C52 H52A 118.9
C52 C53 C54 118.6(4)
C52 C53 H53A 120.7
C54 C53 H53A 120.7
C55 C54 C53 121.4(5)
C55 C54 H54A 119.3
C53 C54 H54A 119.3
C56 C55 C54 118.4(4)
C56 C55 C50 121.3(4)
C54 C55 C50 120.1(4)
O3 C56 C55 118.8(4)
O3 C56 C51 119.2(4)
C55 C56 C51 121.8(4)
O3 C57 C58 112.8(3)
O3 C57 H57A 109.0
C58 C57 H57A 109.0
O3 C57 H57B 109.0
C58 C57 H57B 109.0
H57A C57 H57B 107.8
O4 C58 C57 113.3(3)
O4 C58 H58A 108.9
C57 C58 H58A 108.9
O4 C58 H58B 108.9
C57 C58 H58B 108.9
H58A C58 H58B 107.7
C60 C59 O4 115.3(4)
C60 C59 C64 119.7(4)
O4 C59 C64 124.9(4)
C61 C60 C59 120.3(4)
C61 C60 H60A 119.9
C59 C60 H60A 119.9
C60 C61 C62 121.6(4)
C60 C61 H61A 119.2
C62 C61 H61A 119.2
C63 C62 C61 116.6(4)
C63 C62 C10 121.9(4)
C61 C62 C10 121.3(4)
C62 C63 C64 122.9(4)
C62 C63 H63A 118.5
C64 C63 H63A 118.5
C59 C64 C63 118.7(4)
C59 C64 H64A 120.6
C63 C64 H64A 120.6
C5 C65 H65A 109.5
C5 C65 H65B 109.5
H65A C65 H65B 109.5
C5 C65 H65C 109.5
H65A C65 H65C 109.5
H65B C65 H65C 109.5
C5 C66 H66A 109.5
C5 C66 H66B 109.5
H66A C66 H66B 109.5
C5 C66 H66C 109.5
H66A C66 H66C 109.5
H66B C66 H66C 109.5
C20 C67 H67A 109.5
C20 C67 H67B 109.5
H67A C67 H67B 109.5
C20 C67 H67C 109.5
H67A C67 H67C 109.5
H67B C67 H67C 109.5
C15 C68 H68A 109.5
C15 C68 H68B 109.5
H68A C68 H68B 109.5
C15 C68 H68C 109.5
H68A C68 H68C 109.5
H68B C68 H68C 109.5
C15 C69 H69A 109.5
C15 C69 H69B 109.5
H69A C69 H69B 109.5
C15 C69 H69C 109.5
H69A C69 H69C 109.5
H69B C69 H69C 109.5
C10 C70 H70A 109.5
C10 C70 H70B 109.5
H70A C70 H70B 109.5
C10 C70 H70C 109.5
H70A C70 H70C 109.5
H70B C70 H70C 109.5
C72 C71 O5 112.7(7)
C72 C71 H71A 109.1
O5 C71 H71A 109.1
C72 C71 H71B 109.0
O5 C71 H71B 109.0
H71A C71 H71B 107.8
C71 C72 C73 107.5(7)
C71 C72 H72A 110.2
C73 C72 H72A 110.2
C71 C72 H72B 110.2
C73 C72 H72B 110.2
H72A C72 H72B 108.5
C72 C73 H73A 109.5
C72 C73 H73B 109.5
H73A C73 H73B 109.5
C72 C73 H73C 109.5
H73A C73 H73C 109.5
H73B C73 H73C 109.5
O6 C74 C75 110.8(3)
O6 C74 H74A 109.5
C75 C74 H74A 109.5
O6 C74 H74B 109.5
C75 C74 H74B 109.5
H74A C74 H74B 108.1
C74 C75 C76 113.8(4)
C74 C75 H75A 108.8
C76 C75 H75A 108.8
C74 C75 H75B 108.8
C76 C75 H75B 108.8
H75A C75 H75B 107.7
C75 C76 H76A 109.5
C75 C76 H76B 109.5
H76A C76 H76B 109.5
C75 C76 H76C 109.5
H76A C76 H76C 109.5
H76B C76 H76C 109.5

loop_
_geom_bond_atom_site_label_1
_geom_bond_atom_site_label_2
_geom_bond_distance
O1 C24 1.380(4)
O1 C27 1.441(5)
O2 C41 1.405(4)
O2 C28 1.436(4)
O3 C56 1.379(4)
O3 C57 1.442(4)
O4 C59 1.382(4)
O4 C58 1.429(4)
O5 C34 1.400(4)
O5 C71 1.527(7)
O6 C48 1.386(4)
O6 C74 1.424(4)
O1A C2A 1.430(5)
O1A H1OA 0.8400
C2A H2AC 0.9600
C2A H2AA 0.9601
C2A H2AB 0.9598
O1B C2B 1.450(6)
O1B H1B 0.8400
C2B H2BC 0.9599
C2B H2BA 0.9600
C2B H2BB 0.9601
N1 C1 1.378(5)
N1 C4 1.383(5)
N1 H1A 0.8800
N2 C6 1.384(5)
N2 C9 1.385(4)
N2 H2B 0.8800
N3 C14 1.371(5)
N3 C11 1.395(5)
N3 H3B 0.8800
N4 C19 1.381(4)
N4 C16 1.390(5)
N4 H4A 0.8800
C1 C2 1.369(5)
C1 C20 1.524(6)
C2 C3 1.421(6)
C2 H2A 0.9500
C3 C4 1.364(5)
C3 H3A 0.9500
C4 C5 1.519(6)
C5 C6 1.512(5)
C5 C65 1.527(4)
C5 C66 1.550(4)
C6 C7 1.368(5)
C7 C8 1.413(5)
C7 H7A 0.9500
C8 C9 1.371(5)
C8 H8A 0.9500
C9 C10 1.511(5)
C10 C11 1.507(6)
C10 C62 1.542(4)
C10 C70 1.551(4)
C11 C12 1.364(5)
C12 C13 1.414(6)
C12 H12A 0.9500
C13 C14 1.365(5)
C13 H13A 0.9500
C14 C15 1.524(6)
C15 C16 1.498(5)
C15 C68 1.539(4)
C15 C69 1.551(4)
C16 C17 1.369(5)
C17 C18 1.414(5)
C17 H17A 0.9500
C18 C19 1.366(5)
C18 H18A 0.9500
C19 C20 1.514(5)
C20 C21 1.537(5)
C20 C67 1.542(4)
C21 C26 1.368(5)
C21 C22 1.396(6)
C22 C23 1.382(5)
C22 H22A 0.9500
C23 C24 1.366(6)
C23 H23A 0.9500
C24 C25 1.370(6)
C25 C26 1.388(5)
C25 H25A 0.9500
C26 H26A 0.9500
C27 C28 1.494(5)
C27 H27A 0.9900
C27 H27B 0.9900
C28 H28A 0.9900
C28 H28B 0.9900
C29 C51 1.502(4)
C29 C33 1.525(4)
C29 H29A 0.9900
C29 H29B 0.9900
C30 C35 1.372(4)
C30 C31 1.377(5)
C30 H30A 0.9500
C31 C32 1.387(6)
C31 H31A 0.9500
C32 C33 1.391(6)
C32 H32A 0.9500
C33 C34 1.390(5)
C34 C35 1.393(5)
C35 C36 1.514(5)
C36 C40 1.511(6)
C36 H36A 0.9900
C36 H36B 0.9900
C37 C38 1.384(6)
C37 C42 1.391(5)
C37 H37A 0.9500
C38 C39 1.387(6)
C38 H38A 0.9500
C39 C40 1.388(6)
C39 H39A 0.9500
C40 C41 1.395(6)
C41 C42 1.388(5)
C42 C43 1.517(5)
C43 C47 1.518(5)
C43 H43A 0.9900
C43 H43B 0.9900
C44 C49 1.386(5)
C44 C45 1.392(5)
C44 H44A 0.9500
C45 C46 1.383(5)
C45 H45A 0.9500
C46 C47 1.384(5)
C46 H46A 0.9500
C47 C48 1.405(5)
C48 C49 1.385(5)
C49 C50 1.520(5)
C50 C55 1.525(5)
C50 H50A 0.9900
C50 H50B 0.9900
C51 C52 1.387(5)
C51 C56 1.418(5)
C52 C53 1.380(6)
C52 H52A 0.9500
C53 C54 1.397(6)
C53 H53A 0.9500
C54 C55 1.388(5)
C54 H54A 0.9500
C55 C56 1.380(6)
C57 C58 1.497(6)
C57 H57A 0.9900
C57 H57B 0.9900
C58 H58A 0.9900
C58 H58B 0.9900
C59 C60 1.381(5)
C59 C64 1.384(5)
C60 C61 1.380(5)
C60 H60A 0.9500
C61 C62 1.395(5)
C61 H61A 0.9500
C62 C63 1.379(5)
C63 C64 1.392(5)
C63 H63A 0.9500
C64 H64A 0.9500
C65 H65A 0.9800
C65 H65B 0.9800
C65 H65C 0.9800
C66 H66A 0.9800
C66 H66B 0.9800
C66 H66C 0.9800
C67 H67A 0.9800
C67 H67B 0.9800
C67 H67C 0.9800
C68 H68A 0.9800
C68 H68B 0.9800
C68 H68C 0.9800
C69 H69A 0.9800
C69 H69B 0.9800
C69 H69C 0.9800
C70 H70A 0.9800
C70 H70B 0.9800
C70 H70C 0.9800
C71 C72 1.282(8)
C71 H71A 0.9900
C71 H71B 0.9900
C72 C73 1.638(8)
C72 H72A 0.9900
C72 H72B 0.9900
C73 H73A 0.9800
C73 H73B 0.9800
C73 H73C 0.9800
C74 C75 1.481(5)
C74 H74A 0.9900
C74 H74B 0.9900
C75 C76 1.509(6)
C75 H75A 0.9900
C75 H75B 0.9900
C76 H76A 0.9800
C76 H76B 0.9800
C76 H76C 0.9800

loop_
_geom_hbond_atom_site_label_D
_geom_hbond_atom_site_label_H
_geom_hbond_atom_site_label_A
_geom_hbond_distance_DH
_geom_hbond_distance_HA
_geom_hbond_distance_DA
_geom_hbond_angle_DHA
N1 H1A O1A 0.88 2.13 3.001(4) 173.0
N2 H2B O1A 0.88 2.26 3.093(4) 156.8
N3 H3B O1A 0.88 2.33 3.201(4) 168.6
N4 H4A O1B 0.88 1.99 2.855(5) 168.3

loop_
_geom_torsion_atom_site_label_1
_geom_torsion_atom_site_label_2
_geom_torsion_atom_site_label_3
_geom_torsion_atom_site_label_4
_geom_torsion
C4 N1 C1 C2 -0.5(4)
C4 N1 C1 C20 175.1(3)
N1 C1 C2 C3 -0.1(4)
C20 C1 C2 C3 -175.2(4)
C1 C2 C3 C4 0.7(5)
C2 C3 C4 N1 -1.0(4)
C2 C3 C4 C5 176.6(4)
C1 N1 C4 C3 1.0(4)
C1 N1 C4 C5 -177.0(3)
C3 C4 C5 C6 116.3(5)
N1 C4 C5 C6 -66.4(5)
C3 C4 C5 C65 -4.2(6)
N1 C4 C5 C65 173.1(3)
C3 C4 C5 C66 -122.0(4)
N1 C4 C5 C66 55.3(4)
C9 N2 C6 C7 -1.5(5)
C9 N2 C6 C5 174.8(4)
C4 C5 C6 C7 -106.1(5)
C65 C5 C6 C7 14.2(6)
C66 C5 C6 C7 132.9(4)
C4 C5 C6 N2 78.6(5)
C65 C5 C6 N2 -161.1(3)
C66 C5 C6 N2 -42.4(5)
N2 C6 C7 C8 1.0(5)
C5 C6 C7 C8 -174.8(4)
C6 C7 C8 C9 -0.2(5)
C7 C8 C9 N2 -0.7(5)
C7 C8 C9 C10 -178.6(4)
C6 N2 C9 C8 1.4(5)
C6 N2 C9 C10 179.6(4)
C8 C9 C10 C11 91.8(5)
N2 C9 C10 C11 -85.9(4)
C8 C9 C10 C62 -143.7(4)
N2 C9 C10 C62 38.6(5)
C8 C9 C10 C70 -26.9(6)
N2 C9 C10 C70 155.4(3)
C14 N3 C11 C12 0.0(4)
C14 N3 C11 C10 -176.3(3)
C9 C10 C11 C12 -112.3(5)
C62 C10 C11 C12 123.2(4)
C70 C10 C11 C12 6.2(6)
C9 C10 C11 N3 62.9(5)
C62 C10 C11 N3 -61.6(4)
C70 C10 C11 N3 -178.6(3)
N3 C11 C12 C13 -0.4(4)
C10 C11 C12 C13 175.3(4)
C11 C12 C13 C14 0.7(5)
C12 C13 C14 N3 -0.7(5)
C12 C13 C14 C15 178.6(4)
C11 N3 C14 C13 0.5(4)
C11 N3 C14 C15 -178.9(3)
C13 C14 C15 C16 179.5(4)
N3 C14 C15 C16 -1.2(5)
C13 C14 C15 C68 56.7(5)
N3 C14 C15 C68 -124.0(4)
C13 C14 C15 C69 -61.2(5)
N3 C14 C15 C69 118.1(4)
C19 N4 C16 C17 -0.8(5)
C19 N4 C16 C15 -177.2(4)
C14 C15 C16 C17 102.1(5)
C68 C15 C16 C17 -135.8(4)
C69 C15 C16 C17 -16.8(6)
C14 C15 C16 N4 -82.5(5)
C68 C15 C16 N4 39.6(5)
C69 C15 C16 N4 158.6(3)
N4 C16 C17 C18 0.7(5)
C15 C16 C17 C18 176.7(4)
C16 C17 C18 C19 -0.4(5)
C17 C18 C19 N4 0.0(5)
C17 C18 C19 C20 -174.8(4)
C16 N4 C19 C18 0.5(5)
C16 N4 C19 C20 175.8(4)
C18 C19 C20 C1 -135.0(5)
N4 C19 C20 C1 51.0(5)
C18 C19 C20 C21 -13.2(6)
N4 C19 C20 C21 172.8(4)
C18 C19 C20 C67 107.6(5)
N4 C19 C20 C67 -66.4(4)
C2 C1 C20 C19 -146.4(4)
N1 C1 C20 C19 39.2(5)
C2 C1 C20 C21 93.4(5)
N1 C1 C20 C21 -81.0(4)
C2 C1 C20 C67 -28.2(5)
N1 C1 C20 C67 157.4(3)
C19 C20 C21 C26 -77.3(5)
C1 C20 C21 C26 45.1(5)
C67 C20 C21 C26 163.9(3)
C19 C20 C21 C22 99.2(4)
C1 C20 C21 C22 -138.5(4)
C67 C20 C21 C22 -19.6(5)
C26 C21 C22 C23 -2.2(6)
C20 C21 C22 C23 -178.9(4)
C21 C22 C23 C24 1.1(6)
C22 C23 C24 C25 0.8(6)
C22 C23 C24 O1 178.8(3)
C27 O1 C24 C23 141.3(4)
C27 O1 C24 C25 -40.8(5)
C23 C24 C25 C26 -1.5(6)
O1 C24 C25 C26 -179.4(4)
C22 C21 C26 C25 1.6(6)
C20 C21 C26 C25 178.2(4)
C24 C25 C26 C21 0.3(7)
C24 O1 C27 C28 135.6(3)
C41 O2 C28 C27 -178.3(3)
O1 C27 C28 O2 -69.3(4)
C35 C30 C31 C32 2.9(6)
C30 C31 C32 C33 -3.5(7)
C31 C32 C33 C34 -0.6(7)
C31 C32 C33 C29 173.0(4)
C51 C29 C33 C34 69.1(4)
C51 C29 C33 C32 -104.3(4)
C32 C33 C34 C35 5.6(7)
C29 C33 C34 C35 -168.0(4)
C32 C33 C34 O5 -178.4(4)
C29 C33 C34 O5 8.1(6)
C71 O5 C34 C33 79.0(5)
C71 O5 C34 C35 -104.8(5)
C31 C30 C35 C34 1.8(5)
C31 C30 C35 C36 -172.1(4)
C33 C34 C35 C30 -6.2(6)
O5 C34 C35 C30 177.8(3)
C33 C34 C35 C36 167.7(4)
O5 C34 C35 C36 -8.3(6)
C30 C35 C36 C40 105.5(4)
C34 C35 C36 C40 -68.2(5)
C42 C37 C38 C39 -2.5(6)
C37 C38 C39 C40 3.0(6)
C38 C39 C40 C41 1.3(6)
C38 C39 C40 C36 -174.1(4)
C35 C36 C40 C39 103.6(4)
C35 C36 C40 C41 -71.5(5)
C39 C40 C41 C42 -6.4(6)
C36 C40 C41 C42 169.0(4)
C39 C40 C41 O2 176.5(3)
C36 C40 C41 O2 -8.2(5)
C28 O2 C41 C42 93.2(3)
C28 O2 C41 C40 -89.5(3)
C40 C41 C42 C37 6.9(6)
O2 C41 C42 C37 -175.9(3)
C40 C41 C42 C43 -168.5(3)
O2 C41 C42 C43 8.7(5)
C38 C37 C42 C41 -2.3(6)
C38 C37 C42 C43 173.0(3)
C41 C42 C43 C47 70.5(5)
C37 C42 C43 C47 -104.7(4)
C49 C44 C45 C46 1.2(6)
C44 C45 C46 C47 -2.1(6)
C45 C46 C47 C48 -1.6(6)
C45 C46 C47 C43 174.4(4)
C42 C43 C47 C46 -105.6(4)
C42 C43 C47 C48 70.2(5)
C74 O6 C48 C49 -92.0(4)
C74 O6 C48 C47 91.2(4)
C46 C47 C48 C49 6.4(6)
C43 C47 C48 C49 -169.6(4)
C46 C47 C48 O6 -176.8(3)
C43 C47 C48 O6 7.3(5)
O6 C48 C49 C44 175.9(3)
C47 C48 C49 C44 -7.3(6)
O6 C48 C49 C50 -9.7(6)
C47 C48 C49 C50 167.1(4)
C45 C44 C49 C48 3.4(6)
C45 C44 C49 C50 -171.0(4)
C48 C49 C50 C55 -70.4(5)
C44 C49 C50 C55 103.8(4)
C33 C29 C51 C52 -105.4(4)
C33 C29 C51 C56 69.5(4)
C56 C51 C52 C53 -2.9(6)
C29 C51 C52 C53 172.2(3)
C51 C52 C53 C54 -2.6(6)
C52 C53 C54 C55 4.2(6)
C53 C54 C55 C56 0.0(6)
C53 C54 C55 C50 -174.8(4)
C49 C50 C55 C56 -69.2(5)
C49 C50 C55 C54 105.5(4)
C57 O3 C56 C55 -111.8(4)
C57 O3 C56 C51 73.1(4)
C54 C55 C56 O3 179.2(3)
C50 C55 C56 O3 -6.1(5)
C54 C55 C56 C51 -5.8(6)
C50 C55 C56 C51 168.9(3)
C52 C51 C56 O3 -177.8(3)
C29 C51 C56 O3 7.1(5)
C52 C51 C56 C55 7.2(6)
C29 C51 C56 C55 -167.9(3)
C56 O3 C57 C58 82.0(4)
C59 O4 C58 C57 71.5(4)
O3 C57 C58 O4 60.2(4)
C58 O4 C59 C60 -175.7(3)
C58 O4 C59 C64 5.8(5)
O4 C59 C60 C61 -179.9(3)
C64 C59 C60 C61 -1.3(6)
C59 C60 C61 C62 -1.1(6)
C60 C61 C62 C63 1.9(6)
C60 C61 C62 C10 177.4(3)
C11 C10 C62 C63 -25.6(4)
C9 C10 C62 C63 -148.2(3)
C70 C10 C62 C63 93.3(4)
C11 C10 C62 C61 159.2(3)
C9 C10 C62 C61 36.5(4)
C70 C10 C62 C61 -81.9(4)
C61 C62 C63 C64 -0.4(6)
C10 C62 C63 C64 -175.9(3)
C60 C59 C64 C63 2.7(6)
O4 C59 C64 C63 -178.8(3)
C62 C63 C64 C59 -1.9(6)
C34 O5 C71 C72 78.3(7)
O5 C71 C72 C73 172.9(4)
C48 O6 C74 C75 -178.4(4)
O6 C74 C75 C76 -174.6(4)
